data_7035796
loop_
_publ_author_name
'Zigon, Nicolas'
'Kyritsakas, Nathalie'
'Hosseini, Mir Wais'

_publ_section_title
;
 Molecular tectonics: heterometallic coordination networks based on a
 Pt(ii) organometallic metallatecton.
;
_journal_issue 32
_journal_name_full 'Dalton transactions (Cambridge, England : 2003)'
_journal_page_first 14204
_journal_page_last 14207
_journal_paper_doi 10.1039/c5dt02404h
_journal_volume 44
_journal_year 2015
_chemical_formula_moiety 'C100 H76 Cl2 N4 Ni P4 Pt2'
_chemical_formula_sum 'C100 H76 Cl2 N4 Ni P4 Pt2'
_chemical_formula_weight 1977.32
_chemical_name_systematic
; 
 ? 
;
_space_group_IT_number 2
_symmetry_cell_setting triclinic
_symmetry_space_group_name_Hall '-P 1'
_symmetry_space_group_name_H-M 'P -1'
_atom_sites_solution_hydrogens geom
_atom_sites_solution_primary direct
_atom_sites_solution_secondary difmap
_audit_creation_method SHELXL-97
_audit_update_record
;
2015-05-27 deposited with the CCDC.
2015-07-10 downloaded from the CCDC.
;
_cell_angle_alpha 90.794(2)
_cell_angle_beta 93.971(2)
_cell_angle_gamma 99.038(2)
_cell_formula_units_Z 2
_cell_length_a 11.0555(4)
_cell_length_b 17.1663(6)
_cell_length_c 30.4851(10)
_cell_measurement_reflns_used 9994
_cell_measurement_temperature 173(2)
_cell_measurement_theta_max 24.22
_cell_measurement_theta_min 2.32
_cell_volume 5698.2(3)
_computing_cell_refinement 'Bruker SAINT'
_computing_data_collection 'Bruker APEX2'
_computing_data_reduction 'Bruker SAINT'
_computing_molecular_graphics 'Bruker SHELXTL'
_computing_publication_material 'Bruker SHELXTL'
_computing_structure_refinement 'SHELXL-97 (Sheldrick, 2008)'
_computing_structure_solution 'SHELXS-97 (Sheldrick, 2008)'
_diffrn_ambient_temperature 173(2)
_diffrn_measured_fraction_theta_full 0.999
_diffrn_measured_fraction_theta_max 0.999
_diffrn_measurement_device_type 'Bruker APEX-II CCD'
_diffrn_measurement_method '\f and \w scans'
_diffrn_radiation_monochromator graphite
_diffrn_radiation_source 'fine-focus sealed tube'
_diffrn_radiation_type MoK\a
_diffrn_radiation_wavelength 0.71073
_diffrn_reflns_av_R_equivalents 0.0456
_diffrn_reflns_av_sigmaI/netI 0.0918
_diffrn_reflns_limit_h_max 15
_diffrn_reflns_limit_h_min -15
_diffrn_reflns_limit_k_max 24
_diffrn_reflns_limit_k_min -24
_diffrn_reflns_limit_l_max 42
_diffrn_reflns_limit_l_min 0
_diffrn_reflns_number 27043
_diffrn_reflns_theta_full 28.00
_diffrn_reflns_theta_max 28.00
_diffrn_reflns_theta_min 1.78
_exptl_absorpt_coefficient_mu 2.753
_exptl_absorpt_correction_T_max 0.8746
_exptl_absorpt_correction_T_min 0.8098
_exptl_absorpt_correction_type multi-scan
_exptl_absorpt_process_details sadabs
_exptl_crystal_colour colorless
_exptl_crystal_density_diffrn 1.152
_exptl_crystal_density_meas ?
_exptl_crystal_density_method 'not measured'
_exptl_crystal_description prism
_exptl_crystal_F_000 1964
_exptl_crystal_size_max 0.08
_exptl_crystal_size_mid 0.06
_exptl_crystal_size_min 0.05
_platon_squeeze_details ' '
_refine_diff_density_max 1.075
_refine_diff_density_min -1.477
_refine_diff_density_rms 0.220
_refine_ls_extinction_method none
_refine_ls_goodness_of_fit_ref 1.111
_refine_ls_hydrogen_treatment mixed
_refine_ls_matrix_type full
_refine_ls_number_parameters 967
_refine_ls_number_reflns 27043
_refine_ls_number_restraints 0
_refine_ls_restrained_S_all 1.111
_refine_ls_R_factor_all 0.1317
_refine_ls_R_factor_gt 0.0713
_refine_ls_shift/su_max 0.005
_refine_ls_shift/su_mean 0.000
_refine_ls_structure_factor_coef Fsqd
_refine_ls_weighting_details 'calc w=1/[\s^2^(Fo^2^)+(0.1655P)^2^+13.2170P] where P=(Fo^2^+2Fc^2^)/3'
_refine_ls_weighting_scheme calc
_refine_ls_wR_factor_gt 0.2419
_refine_ls_wR_factor_ref 0.2663
_reflns_number_gt 17104
_reflns_number_total 27043
_reflns_threshold_expression >2sigma(I)
_cod_data_source_file c5dt02404h2.cif
_cod_data_source_block e2738a
_cod_depositor_comments
;
The following automatic conversions were performed:

'_symmetry_cell_setting' value 'Triclinic' changed to 'triclinic'
according to
/usr/data/users/saulius/crontab/automatic-downloads/rss-feeds/RSC/lib/dictionaries/cif_core.dic
dictionary named 'cif_core.dic' version 2.4.2 from 2011-04-26.

'_exptl_crystal_density_meas' value 'none' was changed to '?' - the
value is perceived as not measured.

Automatic conversion script
Id: cif_fix_values 3271 2015-04-21 07:52:19Z andrius 

 Adding full bibliography for 7035795--7035799.cif.
;
_cod_original_sg_symbol_Hall '-P 1 '
_cod_original_sg_symbol_H-M P-1
_cod_database_code 7035796

loop_
_symmetry_equiv_pos_as_xyz
'x, y, z'
'-x, -y, -z'

loop_
_atom_site_label
_atom_site_type_symbol
_atom_site_fract_x
_atom_site_fract_y
_atom_site_fract_z
_atom_site_U_iso_or_equiv
_atom_site_adp_type
_atom_site_occupancy
_atom_site_symmetry_multiplicity
_atom_site_calc_flag
_atom_site_refinement_flags
Ni4 Ni -0.18685(10) 0.28124(6) 0.75116(4) 0.0254(2) Uani 1 1 d .
Cl1 Cl -0.0233(4) 0.2390(3) 0.79384(15) 0.0922(12) Uani 1 1 d .
Cl2 Cl -0.3450(7) 0.3277(4) 0.7105(2) 0.136(2) Uani 1 1 d .
Pt1 Pt 0.0000 0.0000 0.5000 0.02677(14) Uani 1 2 d S
P1 P -0.1383(2) 0.05985(15) 0.45833(8) 0.0314(5) Uani 1 1 d .
C1 C -0.2447(10) 0.1088(7) 0.4880(3) 0.041(2) Uani 1 1 d .
C2 C -0.2480(13) 0.1889(9) 0.4875(4) 0.067(4) Uani 1 1 d .
H2 H -0.1890 0.2225 0.4723 0.080 Uiso 1 1 calc R
C3 C -0.3377(16) 0.2214(10) 0.5091(6) 0.083(5) Uani 1 1 d .
H3 H -0.3410 0.2763 0.5085 0.100 Uiso 1 1 calc R
C4 C -0.4208(12) 0.1704(9) 0.5313(4) 0.060(4) Uani 1 1 d .
H4 H -0.4814 0.1914 0.5463 0.071 Uiso 1 1 calc R
C5 C -0.4191(10) 0.0938(10) 0.5323(3) 0.058(4) Uani 1 1 d .
H5 H -0.4788 0.0606 0.5474 0.069 Uiso 1 1 calc R
C6 C -0.3289(10) 0.0617(8) 0.5113(3) 0.049(3) Uani 1 1 d .
H6 H -0.3259 0.0068 0.5130 0.059 Uiso 1 1 calc R
C7 C -0.0449(11) 0.1369(8) 0.4287(4) 0.054(3) Uani 1 1 d .
C8 C -0.0516(16) 0.1414(10) 0.3843(5) 0.084(5) Uani 1 1 d .
H8 H -0.1072 0.1058 0.3655 0.100 Uiso 1 1 calc R
C9 C 0.036(2) 0.2076(16) 0.3674(7) 0.120(8) Uani 1 1 d .
H9 H 0.0388 0.2148 0.3367 0.144 Uiso 1 1 calc R
C10 C 0.108(2) 0.2546(15) 0.3941(9) 0.118(8) Uani 1 1 d .
H10 H 0.1605 0.2967 0.3818 0.141 Uiso 1 1 calc R
C11 C 0.116(2) 0.2494(13) 0.4377(9) 0.137(10) Uani 1 1 d .
H11 H 0.1713 0.2867 0.4556 0.165 Uiso 1 1 calc R
C12 C 0.0403(16) 0.1881(10) 0.4566(6) 0.084(5) Uani 1 1 d .
H12 H 0.0462 0.1809 0.4874 0.101 Uiso 1 1 calc R
C13 C -0.2432(9) 0.0028(8) 0.4183(3) 0.043(3) Uani 1 1 d .
C14 C -0.3239(11) 0.0396(8) 0.3928(4) 0.051(3) Uani 1 1 d .
H14 H -0.3192 0.0951 0.3963 0.061 Uiso 1 1 calc R
C15 C -0.4135(13) -0.0009(13) 0.3616(5) 0.080(5) Uani 1 1 d .
H15 H -0.4666 0.0257 0.3436 0.096 Uiso 1 1 calc R
C16 C -0.4184(12) -0.0830(13) 0.3592(4) 0.083(6) Uani 1 1 d .
H16 H -0.4757 -0.1123 0.3381 0.099 Uiso 1 1 calc R
C17 C -0.3429(10) -0.1248(11) 0.3863(5) 0.077(5) Uani 1 1 d .
H17 H -0.3498 -0.1806 0.3845 0.093 Uiso 1 1 calc R
C18 C -0.2569(9) -0.0785(8) 0.4162(4) 0.052(3) Uani 1 1 d .
H18 H -0.2064 -0.1044 0.4357 0.062 Uiso 1 1 calc R
C19 C -0.0296(10) 0.0603(7) 0.5533(3) 0.038(2) Uani 1 1 d .
C20 C -0.0520(9) 0.0973(7) 0.5854(3) 0.037(2) Uani 1 1 d .
C21 C -0.0775(8) 0.1433(6) 0.6206(3) 0.029(2) Uani 1 1 d .
C22 C 0.0118(8) 0.1852(7) 0.6499(3) 0.041(3) Uani 1 1 d .
H22 H 0.0959 0.1834 0.6461 0.049 Uiso 1 1 calc R
C23 C -0.0191(8) 0.2301(5) 0.6848(3) 0.030(2) Uani 1 1 d .
H23 H 0.0450 0.2599 0.7032 0.036 Uiso 1 1 calc R
N1 N -0.1343(6) 0.2326(4) 0.6931(2) 0.0279(16) Uani 1 1 d .
C24 C -0.2229(8) 0.1922(6) 0.6640(3) 0.037(2) Uani 1 1 d .
H24 H -0.3064 0.1951 0.6683 0.045 Uiso 1 1 calc R
C25 C -0.1987(9) 0.1489(7) 0.6298(3) 0.044(3) Uani 1 1 d .
H25 H -0.2648 0.1213 0.6113 0.053 Uiso 1 1 calc R
Pt2 Pt -0.5000 0.5000 1.0000 0.04716(19) Uani 1 2 d S
P2 P -0.3639(3) 0.4577(2) 1.05150(10) 0.0598(9) Uani 1 1 d .
C26 C -0.2870(17) 0.3787(14) 1.0344(5) 0.103(6) Uani 1 1 d .
C27 C -0.1947(17) 0.3901(17) 1.0062(6) 0.103(6) Uani 1 1 d .
H27 H -0.1656 0.4421 0.9974 0.123 Uiso 1 1 calc R
C28 C -0.140(3) 0.326(3) 0.9894(8) 0.103(6) Uani 1 1 d .
H28 H -0.0817 0.3350 0.9680 0.123 Uiso 1 1 calc R
C29 C -0.173(3) 0.253(2) 1.0040(8) 0.103(6) Uani 1 1 d .
H29 H -0.1376 0.2093 0.9944 0.123 Uiso 1 1 calc R
C30 C -0.258(3) 0.2461(14) 1.0330(11) 0.103(6) Uani 1 1 d .
H30 H -0.2754 0.1947 1.0444 0.123 Uiso 1 1 calc R
C31 C -0.3253(19) 0.2989(11) 1.0496(7) 0.103(6) Uani 1 1 d .
H31 H -0.3893 0.2851 1.0686 0.123 Uiso 1 1 calc R
C32 C -0.4324(11) 0.4219(10) 1.1009(4) 0.064(4) Uani 1 1 d .
C33 C -0.3721(16) 0.4312(14) 1.1433(5) 0.103(7) Uani 1 1 d .
H33 H -0.2886 0.4557 1.1460 0.124 Uiso 1 1 calc R
C34 C -0.4236(17) 0.4084(17) 1.1791(5) 0.129(10) Uani 1 1 d .
H34 H -0.3824 0.4226 1.2071 0.155 Uiso 1 1 calc R
C35 C -0.542(2) 0.3622(13) 1.1757(6) 0.101(6) Uani 1 1 d .
H35 H -0.5743 0.3378 1.2010 0.121 Uiso 1 1 calc R
C36 C -0.6121(15) 0.3520(9) 1.1350(6) 0.079(4) Uani 1 1 d .
H36 H -0.6943 0.3251 1.1323 0.094 Uiso 1 1 calc R
C37 C -0.5511(14) 0.3850(11) 1.0982(5) 0.079(5) Uani 1 1 d .
H37 H -0.5957 0.3809 1.0702 0.095 Uiso 1 1 calc R
C38 C -0.2402(8) 0.5360(8) 1.0696(4) 0.080(5) Uani 1 1 d G
C39 C -0.2584(9) 0.6143(8) 1.0696(5) 0.126(8) Uani 1 1 d G
H39 H -0.3354 0.6273 1.0589 0.152 Uiso 1 1 calc R
C40 C -0.1640(13) 0.6736(8) 1.0851(5) 0.163(12) Uani 1 1 d G
H40 H -0.1765 0.7271 1.0850 0.195 Uiso 1 1 calc R
C41 C -0.0514(10) 0.6546(10) 1.1006(4) 0.124(10) Uani 1 1 d G
H41 H 0.0131 0.6951 1.1112 0.148 Uiso 1 1 calc R
C42 C -0.0332(8) 0.5763(11) 1.1007(4) 0.144(11) Uani 1 1 d G
H42 H 0.0438 0.5633 1.1113 0.172 Uiso 1 1 calc R
C43 C -0.1275(10) 0.5170(8) 1.0852(4) 0.127(9) Uani 1 1 d G
H43 H -0.1151 0.4635 1.0852 0.152 Uiso 1 1 calc R
C44 C -0.4268(11) 0.4498(8) 0.9511(3) 0.051(3) Uani 1 1 d .
C45 C -0.3912(11) 0.4184(8) 0.9197(4) 0.055(3) Uani 1 1 d .
C46 C -0.3442(10) 0.3872(7) 0.8813(3) 0.044(3) Uani 1 1 d .
C47 C -0.3373(11) 0.4272(7) 0.8431(3) 0.048(3) Uani 1 1 d .
H47 H -0.3641 0.4771 0.8415 0.058 Uiso 1 1 calc R
C48 C -0.2928(10) 0.3972(6) 0.8073(3) 0.037(2) Uani 1 1 d .
H48 H -0.2885 0.4272 0.7814 0.044 Uiso 1 1 calc R
N2 N -0.2543(7) 0.3262(4) 0.8069(2) 0.0277(16) Uani 1 1 d .
C49 C -0.2593(10) 0.2868(5) 0.8449(3) 0.038(2) Uani 1 1 d .
H49 H -0.2321 0.2369 0.8456 0.045 Uiso 1 1 calc R
C50 C -0.3011(10) 0.3142(7) 0.8823(3) 0.042(3) Uani 1 1 d .
H50 H -0.3012 0.2847 0.9084 0.051 Uiso 1 1 calc R
Pt3 Pt 0.34122(3) 0.77021(2) 0.729251(14) 0.03889(14) Uani 1 1 d .
P3 P 0.4496(2) 0.72799(15) 0.67382(10) 0.0399(6) Uani 1 1 d .
C51 C 0.3531(12) 0.6764(7) 0.6289(4) 0.051(3) Uani 1 1 d .
C52 C 0.2341(14) 0.6864(8) 0.6205(5) 0.066(4) Uani 1 1 d .
H52 H 0.2059 0.7228 0.6395 0.080 Uiso 1 1 calc R
C53 C 0.151(3) 0.6522(11) 0.5892(8) 0.114(9) Uani 1 1 d .
H53 H 0.0694 0.6624 0.5858 0.137 Uiso 1 1 calc R
C54 C 0.193(3) 0.606(2) 0.5651(12) 0.114(9) Uani 1 1 d .
H54 H 0.1368 0.5786 0.5431 0.137 Uiso 1 1 calc R
C55 C 0.323(3) 0.5869(11) 0.5662(8) 0.142(10) Uani 1 1 d .
H55 H 0.3501 0.5533 0.5453 0.171 Uiso 1 1 calc R
C56 C 0.398(2) 0.6251(13) 0.6021(6) 0.103(6) Uani 1 1 d .
H56 H 0.4803 0.6152 0.6075 0.124 Uiso 1 1 calc R
C57 C 0.5488(10) 0.6569(6) 0.6909(4) 0.046(3) Uani 1 1 d .
C58 C 0.4948(12) 0.5845(7) 0.7064(5) 0.066(4) Uani 1 1 d .
H58 H 0.4086 0.5738 0.7088 0.079 Uiso 1 1 calc R
C59 C 0.5672(16) 0.5287(11) 0.7181(6) 0.101(7) Uani 1 1 d .
H59 H 0.5307 0.4812 0.7307 0.121 Uiso 1 1 calc R
C60 C 0.6848(17) 0.5391(12) 0.7123(6) 0.099(7) Uani 1 1 d .
H60 H 0.7306 0.4974 0.7174 0.118 Uiso 1 1 calc R
C61 C 0.7419(16) 0.6115(11) 0.6987(6) 0.100(7) Uani 1 1 d .
H61 H 0.8283 0.6215 0.6968 0.119 Uiso 1 1 calc R
C62 C 0.6718(15) 0.6681(9) 0.6880(6) 0.091(6) Uani 1 1 d .
H62 H 0.7110 0.7173 0.6781 0.110 Uiso 1 1 calc R
C63 C 0.5486(9) 0.8045(5) 0.6447(4) 0.038(2) Uani 1 1 d .
C64 C 0.6469(11) 0.8546(7) 0.6723(5) 0.059(3) Uani 1 1 d .
H64 H 0.6555 0.8503 0.7034 0.071 Uiso 1 1 calc R
C65 C 0.7274(12) 0.9094(9) 0.6493(5) 0.067(4) Uani 1 1 d .
H65 H 0.7972 0.9401 0.6644 0.080 Uiso 1 1 calc R
C66 C 0.7028(15) 0.9178(7) 0.6037(5) 0.078(5) Uani 1 1 d .
H66 H 0.7485 0.9599 0.5890 0.094 Uiso 1 1 calc R
C67 C 0.6115(18) 0.8647(9) 0.5797(5) 0.084(5) Uani 1 1 d .
H67 H 0.6050 0.8629 0.5485 0.101 Uiso 1 1 calc R
C68 C 0.5338(11) 0.8165(8) 0.6030(5) 0.063(3) Uani 1 1 d .
H68 H 0.4617 0.7890 0.5876 0.075 Uiso 1 1 calc R
C69 C 0.1165(7) 0.7495(5) 0.8089(3) 0.084(5) Uani 1 1 d G
C70 C 0.0104(7) 0.7172(5) 0.7837(3) 0.072(4) Uani 1 1 d G
H70 H -0.0035 0.7339 0.7545 0.086 Uiso 1 1 calc R
C71 C -0.0754(7) 0.6605(5) 0.8013(4) 0.072(4) Uani 1 1 d G
H71 H -0.1480 0.6385 0.7841 0.086 Uiso 1 1 calc R
C72 C -0.0551(9) 0.6361(6) 0.8441(4) 0.113(7) Uani 1 1 d G
H72 H -0.1138 0.5973 0.8562 0.136 Uiso 1 1 calc R
C73 C 0.0511(11) 0.6683(7) 0.8693(3) 0.125(8) Uani 1 1 d G
H73 H 0.0650 0.6516 0.8985 0.149 Uiso 1 1 calc R
C74 C 0.1369(9) 0.7251(7) 0.8516(3) 0.096(6) Uani 1 1 d G
H74 H 0.2095 0.7471 0.8688 0.116 Uiso 1 1 calc R
P4 P 0.2337(3) 0.81786(19) 0.78262(11) 0.0474(7) Uani 1 1 d .
C75 C 0.3341(9) 0.8585(6) 0.8290(3) 0.070(4) Uani 1 1 d G
C76 C 0.4275(10) 0.8181(5) 0.8443(3) 0.071(4) Uani 1 1 d G
H76 H 0.4416 0.7723 0.8289 0.086 Uiso 1 1 calc R
C77 C 0.5004(10) 0.8448(7) 0.8822(4) 0.115(7) Uani 1 1 d G
H77 H 0.5643 0.8173 0.8926 0.138 Uiso 1 1 calc R
C78 C 0.4798(12) 0.9119(7) 0.9047(3) 0.115(7) Uani 1 1 d G
H78 H 0.5296 0.9302 0.9306 0.138 Uiso 1 1 calc R
C79 C 0.3863(13) 0.9522(6) 0.8894(4) 0.115(7) Uani 1 1 d G
H79 H 0.3723 0.9981 0.9048 0.138 Uiso 1 1 calc R
C80 C 0.3135(10) 0.9255(6) 0.8515(4) 0.115(7) Uani 1 1 d G
H80 H 0.2496 0.9531 0.8411 0.138 Uiso 1 1 calc R
C81 C 0.1595(12) 0.9004(8) 0.7638(4) 0.058(3) Uani 1 1 d .
C82 C 0.0639(15) 0.9218(9) 0.7873(5) 0.080(5) Uani 1 1 d .
H82 H 0.0381 0.8938 0.8125 0.096 Uiso 1 1 calc R
C83 C 0.011(2) 0.9813(14) 0.7735(7) 0.140(11) Uani 1 1 d .
H83 H -0.0533 0.9961 0.7891 0.168 Uiso 1 1 calc R
C84 C 0.049(2) 1.0253(16) 0.7349(7) 0.136(11) Uani 1 1 d .
H84 H 0.0108 1.0688 0.7256 0.164 Uiso 1 1 calc R
C85 C 0.1340(14) 1.0037(9) 0.7141(6) 0.083(5) Uani 1 1 d .
H85 H 0.1625 1.0338 0.6898 0.100 Uiso 1 1 calc R
C86 C 0.1875(10) 0.9379(8) 0.7252(5) 0.061(4) Uani 1 1 d .
H86 H 0.2423 0.9190 0.7065 0.073 Uiso 1 1 calc R
C87 C 0.2280(10) 0.6670(7) 0.7269(4) 0.043(3) Uani 1 1 d .
C88 C 0.1617(9) 0.6047(6) 0.7256(3) 0.039(2) Uani 1 1 d .
C89 C 0.0816(8) 0.5312(5) 0.7313(3) 0.034(2) Uani 1 1 d .
C90 C 0.0669(10) 0.4997(7) 0.7710(3) 0.049(3) Uani 1 1 d .
H90 H 0.1081 0.5272 0.7963 0.059 Uiso 1 1 calc R
C91 C -0.0077(9) 0.4272(6) 0.7756(3) 0.041(2) Uani 1 1 d .
H91 H -0.0126 0.4045 0.8038 0.049 Uiso 1 1 calc R
N3 N -0.0719(7) 0.3894(4) 0.7411(2) 0.0284(16) Uani 1 1 d .
C92 C -0.0605(9) 0.4195(6) 0.7013(3) 0.037(2) Uani 1 1 d .
H92 H -0.1059 0.3916 0.6768 0.044 Uiso 1 1 calc R
C93 C 0.0133(8) 0.4886(6) 0.6943(3) 0.040(2) Uani 1 1 d .
H93 H 0.0197 0.5083 0.6655 0.048 Uiso 1 1 calc R
C94 C 0.4464(9) 0.8762(6) 0.7381(4) 0.047(3) Uani 1 1 d .
C95 C 0.5037(10) 0.9406(7) 0.7455(4) 0.050(3) Uani 1 1 d .
C96 C 0.5713(9) 1.0171(6) 0.7529(3) 0.038(2) Uani 1 1 d .
C97 C 0.5146(9) 1.0840(7) 0.7581(4) 0.047(3) Uani 1 1 d .
H97 H 0.4277 1.0781 0.7580 0.056 Uiso 1 1 calc R
C98 C 0.5854(9) 1.1594(6) 0.7633(3) 0.038(2) Uani 1 1 d .
H98 H 0.5456 1.2034 0.7688 0.045 Uiso 1 1 calc R
N4 N 0.7088(7) 1.1714(5) 0.7607(3) 0.0361(18) Uani 1 1 d .
C99 C 0.7624(9) 1.1033(6) 0.7565(4) 0.039(2) Uani 1 1 d .
H99 H 0.8492 1.1094 0.7562 0.047 Uiso 1 1 calc R
C100 C 0.6987(10) 1.0298(6) 0.7529(4) 0.049(3) Uani 1 1 d .
H100 H 0.7410 0.9861 0.7503 0.058 Uiso 1 1 calc R

loop_
_atom_site_aniso_label
_atom_site_aniso_U_11
_atom_site_aniso_U_22
_atom_site_aniso_U_33
_atom_site_aniso_U_23
_atom_site_aniso_U_13
_atom_site_aniso_U_12
Ni4 0.0287(5) 0.0188(6) 0.0273(6) -0.0106(5) 0.0108(4) -0.0037(4)
Cl1 0.091(3) 0.087(3) 0.097(3) -0.019(3) 0.012(2) 0.010(2)
Cl2 0.181(6) 0.096(4) 0.134(5) -0.012(4) 0.048(4) 0.021(4)
Pt1 0.0303(2) 0.0314(3) 0.0204(2) -0.0082(2) 0.00775(17) 0.00859(19)
P1 0.0340(12) 0.0337(14) 0.0280(12) 0.0015(11) 0.0106(9) 0.0065(10)
C1 0.047(6) 0.042(6) 0.038(6) -0.004(5) -0.003(4) 0.018(5)
C2 0.075(9) 0.074(10) 0.062(8) 0.018(8) 0.036(7) 0.027(7)
C3 0.101(12) 0.056(9) 0.108(13) 0.011(9) 0.047(10) 0.047(9)
C4 0.071(8) 0.072(10) 0.047(7) -0.013(7) 0.022(6) 0.042(7)
C5 0.042(6) 0.100(12) 0.030(6) -0.020(7) 0.011(4) 0.004(6)
C6 0.053(6) 0.067(8) 0.032(5) -0.005(6) 0.018(4) 0.020(6)
C7 0.056(7) 0.054(8) 0.062(7) 0.028(7) 0.032(6) 0.019(6)
C8 0.111(12) 0.081(11) 0.071(9) 0.031(8) 0.067(9) 0.023(9)
C9 0.133(19) 0.15(2) 0.085(13) 0.047(15) 0.076(13) 0.027(16)
C10 0.107(17) 0.118(19) 0.125(19) -0.010(16) 0.056(14) -0.010(13)
C11 0.131(18) 0.107(17) 0.17(2) -0.014(16) 0.092(17) -0.043(13)
C12 0.092(12) 0.074(11) 0.091(12) 0.017(9) 0.030(9) 0.014(9)
C13 0.035(5) 0.070(8) 0.021(5) -0.009(5) 0.007(4) -0.001(5)
C14 0.053(7) 0.054(8) 0.046(6) -0.006(6) 0.008(5) 0.007(5)
C15 0.051(8) 0.134(17) 0.056(9) -0.027(10) -0.002(6) 0.025(9)
C16 0.039(7) 0.159(18) 0.041(7) -0.036(10) 0.005(5) -0.007(9)
C17 0.030(6) 0.122(13) 0.072(9) -0.045(9) 0.020(6) -0.013(7)
C18 0.030(5) 0.082(10) 0.042(6) -0.014(6) 0.005(4) 0.004(5)
C19 0.049(6) 0.043(6) 0.024(5) -0.010(5) 0.007(4) 0.010(5)
C20 0.044(6) 0.041(6) 0.029(5) -0.016(5) 0.009(4) 0.011(5)
C21 0.031(4) 0.032(5) 0.025(5) -0.003(4) 0.009(3) 0.004(4)
C22 0.026(4) 0.062(7) 0.033(5) -0.012(5) 0.019(4) -0.001(4)
C23 0.026(4) 0.024(5) 0.036(5) -0.018(4) 0.005(3) -0.001(3)
N1 0.029(4) 0.025(4) 0.027(4) -0.013(3) 0.014(3) -0.008(3)
C24 0.026(4) 0.039(6) 0.044(6) -0.025(5) 0.008(4) -0.003(4)
C25 0.026(5) 0.070(8) 0.036(5) -0.018(6) -0.001(4) 0.010(5)
Pt2 0.0501(3) 0.0714(5) 0.0259(3) -0.0136(3) 0.0044(2) 0.0288(3)
P2 0.0538(18) 0.089(3) 0.0405(16) -0.0068(18) 0.0008(13) 0.0263(18)
C26 0.106(14) 0.084(13) 0.129(16) 0.011(12) 0.003(11) 0.052(11)
C27 0.106(14) 0.084(13) 0.129(16) 0.011(12) 0.003(11) 0.052(11)
C28 0.106(14) 0.084(13) 0.129(16) 0.011(12) 0.003(11) 0.052(11)
C29 0.106(14) 0.084(13) 0.129(16) 0.011(12) 0.003(11) 0.052(11)
C30 0.106(14) 0.084(13) 0.129(16) 0.011(12) 0.003(11) 0.052(11)
C31 0.106(14) 0.084(13) 0.129(16) 0.011(12) 0.003(11) 0.052(11)
C32 0.054(7) 0.109(12) 0.039(6) -0.014(7) 0.003(5) 0.049(8)
C33 0.075(10) 0.20(2) 0.051(8) 0.016(11) 0.003(7) 0.057(13)
C34 0.075(12) 0.27(3) 0.063(10) 0.072(14) 0.014(8) 0.069(15)
C35 0.118(16) 0.124(16) 0.075(11) 0.030(11) 0.018(10) 0.054(13)
C36 0.069(9) 0.069(10) 0.096(12) -0.001(9) 0.020(8) 0.002(7)
C37 0.070(9) 0.121(14) 0.053(8) -0.009(9) 0.007(6) 0.034(9)
C38 0.042(7) 0.136(16) 0.056(8) 0.002(9) -0.005(6) -0.007(8)
C39 0.081(13) 0.115(18) 0.18(2) -0.042(17) -0.011(13) 0.006(12)
C40 0.066(12) 0.25(3) 0.16(2) -0.09(2) -0.008(13) -0.019(16)
C41 0.069(12) 0.22(3) 0.067(11) -0.049(15) 0.009(9) -0.020(14)
C42 0.065(12) 0.24(3) 0.110(16) 0.06(2) -0.019(11) -0.006(17)
C43 0.057(10) 0.19(2) 0.131(16) 0.076(16) -0.016(10) 0.001(12)
C44 0.062(7) 0.078(9) 0.020(5) -0.008(6) 0.005(4) 0.032(6)
C45 0.063(8) 0.071(9) 0.040(6) -0.006(6) 0.006(5) 0.035(7)
C46 0.051(6) 0.048(7) 0.038(6) -0.001(5) 0.008(4) 0.020(5)
C47 0.063(7) 0.050(7) 0.037(6) -0.016(6) 0.008(5) 0.024(6)
C48 0.059(6) 0.023(5) 0.030(5) -0.004(5) 0.012(4) 0.008(4)
N2 0.043(4) 0.018(4) 0.022(4) -0.014(3) 0.013(3) 0.001(3)
C49 0.056(6) 0.010(4) 0.047(6) -0.008(4) 0.012(5) -0.001(4)
C50 0.050(6) 0.053(7) 0.030(5) -0.005(5) 0.013(4) 0.019(5)
Pt3 0.0332(2) 0.0249(2) 0.0556(3) 0.00069(19) 0.00831(16) -0.00676(14)
P3 0.0398(14) 0.0214(13) 0.0588(17) 0.0067(13) 0.0102(12) 0.0026(10)
C51 0.066(8) 0.031(6) 0.054(7) 0.004(6) 0.003(6) 0.000(5)
C52 0.087(10) 0.034(7) 0.071(9) 0.006(7) -0.014(7) -0.004(6)
C53 0.17(2) 0.042(10) 0.116(18) -0.007(11) 0.002(16) -0.016(12)
C54 0.17(2) 0.042(10) 0.116(18) -0.007(11) 0.002(16) -0.016(12)
C55 0.24(3) 0.052(12) 0.129(19) -0.045(13) -0.02(2) 0.035(15)
C56 0.111(15) 0.113(16) 0.085(12) -0.020(13) -0.009(11) 0.028(13)
C57 0.052(6) 0.036(6) 0.056(7) 0.011(5) 0.017(5) 0.016(5)
C58 0.058(7) 0.040(7) 0.103(11) 0.028(7) 0.033(7) 0.006(6)
C59 0.095(12) 0.100(13) 0.127(14) 0.083(12) 0.051(11) 0.049(10)
C60 0.113(14) 0.121(15) 0.093(12) 0.059(11) 0.057(10) 0.090(12)
C61 0.081(11) 0.098(13) 0.138(15) 0.078(12) 0.044(10) 0.049(10)
C62 0.080(10) 0.067(10) 0.143(15) 0.054(10) 0.057(10) 0.034(8)
C63 0.043(5) 0.012(4) 0.058(7) 0.006(5) 0.017(4) -0.003(4)
C64 0.053(7) 0.053(8) 0.073(8) 0.019(7) 0.020(6) 0.000(6)
C65 0.042(7) 0.077(10) 0.085(10) 0.013(8) 0.017(6) 0.016(6)
C66 0.129(13) 0.018(6) 0.094(11) 0.014(7) 0.080(10) -0.001(7)
C67 0.135(15) 0.043(8) 0.072(10) 0.008(8) 0.027(9) 0.000(9)
C68 0.048(7) 0.052(8) 0.084(9) 0.011(7) 0.015(6) -0.010(6)
C69 0.060(9) 0.063(10) 0.130(15) 0.009(10) -0.007(9) 0.013(7)
C70 0.034(6) 0.050(8) 0.127(12) -0.012(8) 0.023(7) -0.017(5)
C71 0.034(6) 0.050(8) 0.127(12) -0.012(8) 0.023(7) -0.017(5)
C72 0.080(13) 0.119(17) 0.154(19) -0.005(15) 0.052(13) 0.041(12)
C73 0.082(13) 0.130(18) 0.153(19) 0.051(15) 0.031(13) -0.020(12)
C74 0.072(10) 0.111(14) 0.110(13) 0.070(11) 0.013(9) 0.017(9)
P4 0.0406(15) 0.0441(17) 0.0578(18) 0.0011(15) 0.0097(12) 0.0047(12)
C75 0.090(10) 0.055(9) 0.067(9) -0.034(8) -0.008(7) 0.023(8)
C76 0.074(9) 0.063(9) 0.074(9) -0.013(8) -0.017(7) 0.015(7)
C77 0.128(16) 0.078(12) 0.130(16) 0.009(12) -0.059(13) 0.017(11)
C78 0.128(16) 0.078(12) 0.130(16) 0.009(12) -0.059(13) 0.017(11)
C79 0.128(16) 0.078(12) 0.130(16) 0.009(12) -0.059(13) 0.017(11)
C80 0.128(16) 0.078(12) 0.130(16) 0.009(12) -0.059(13) 0.017(11)
C81 0.063(8) 0.061(8) 0.056(7) 0.006(7) 0.012(6) 0.027(6)
C82 0.107(12) 0.074(10) 0.080(10) 0.022(9) 0.041(9) 0.061(9)
C83 0.19(2) 0.14(2) 0.127(17) 0.057(16) 0.085(17) 0.129(19)
C84 0.135(18) 0.20(3) 0.117(16) 0.079(17) 0.060(14) 0.122(19)
C85 0.081(10) 0.067(10) 0.119(13) 0.032(10) 0.046(9) 0.045(8)
C86 0.040(6) 0.060(8) 0.092(10) 0.030(7) 0.027(6) 0.023(6)
C87 0.042(6) 0.038(6) 0.053(6) 0.010(5) 0.014(5) 0.007(5)
C88 0.035(5) 0.029(5) 0.047(6) 0.001(5) 0.003(4) -0.010(4)
C89 0.033(5) 0.021(5) 0.043(5) -0.005(4) 0.007(4) -0.007(4)
C90 0.053(6) 0.049(7) 0.034(5) -0.008(5) -0.002(4) -0.020(5)
C91 0.049(6) 0.035(6) 0.033(5) -0.001(5) 0.004(4) -0.014(4)
N3 0.034(4) 0.014(4) 0.033(4) -0.009(3) 0.007(3) -0.009(3)
C92 0.035(5) 0.033(6) 0.036(5) -0.007(5) 0.005(4) -0.010(4)
C93 0.030(5) 0.038(6) 0.048(6) 0.005(5) 0.013(4) -0.008(4)
C94 0.028(5) 0.032(6) 0.072(7) 0.012(5) -0.006(5) -0.022(4)
C95 0.051(6) 0.037(6) 0.056(7) 0.005(5) 0.000(5) -0.012(5)
C96 0.034(5) 0.031(6) 0.047(6) -0.009(5) 0.005(4) -0.003(4)
C97 0.026(5) 0.042(6) 0.069(8) -0.021(6) 0.004(4) -0.003(4)
C98 0.035(5) 0.027(5) 0.049(6) -0.014(5) 0.010(4) -0.003(4)
N4 0.030(4) 0.032(5) 0.048(5) -0.008(4) 0.009(3) 0.006(3)
C99 0.040(5) 0.022(5) 0.053(6) -0.012(5) 0.020(4) -0.005(4)
C100 0.049(6) 0.026(6) 0.073(8) -0.008(6) 0.005(5) 0.010(5)

loop_
_atom_type_symbol
_atom_type_description
_atom_type_scat_dispersion_real
_atom_type_scat_dispersion_imag
_atom_type_scat_source
C C 0.0033 0.0016 'International Tables Vol C Tables 4.2.6.8 and 6.1.1.4'
H H 0.0000 0.0000 'International Tables Vol C Tables 4.2.6.8 and 6.1.1.4'
N N 0.0061 0.0033 'International Tables Vol C Tables 4.2.6.8 and 6.1.1.4'
P P 0.1023 0.0942 'International Tables Vol C Tables 4.2.6.8 and 6.1.1.4'
Ni Ni 0.3393 1.1124 'International Tables Vol C Tables 4.2.6.8 and 6.1.1.4'
Pt Pt -1.7033 8.3905 'International Tables Vol C Tables 4.2.6.8 and 6.1.1.4'
Cl Cl 0.1484 0.1585 'International Tables Vol C Tables 4.2.6.8 and 6.1.1.4'

loop_
_geom_angle_atom_site_label_1
_geom_angle_atom_site_label_2
_geom_angle_atom_site_label_3
_geom_angle
_geom_angle_site_symmetry_1
_geom_angle_site_symmetry_3
N4 Ni4 N2 89.9(3) 1_445 .
N4 Ni4 N1 87.2(3) 1_445 .
N2 Ni4 N1 175.2(3) . .
N4 Ni4 N3 176.6(3) 1_445 .
N2 Ni4 N3 92.3(3) . .
N1 Ni4 N3 90.8(3) . .
N4 Ni4 Cl2 93.8(3) 1_445 .
N2 Ni4 Cl2 87.0(3) . .
N1 Ni4 Cl2 89.4(3) . .
N3 Ni4 Cl2 88.9(3) . .
N4 Ni4 Cl1 88.0(2) 1_445 .
N2 Ni4 Cl1 91.7(2) . .
N1 Ni4 Cl1 92.1(2) . .
N3 Ni4 Cl1 89.4(2) . .
Cl2 Ni4 Cl1 177.7(2) . .
C19 Pt1 C19 180.0(3) 2_556 .
C19 Pt1 P1 90.8(3) 2_556 2_556
C19 Pt1 P1 89.2(3) . 2_556
C19 Pt1 P1 89.2(3) 2_556 .
C19 Pt1 P1 90.8(3) . .
P1 Pt1 P1 179.997(1) 2_556 .
C13 P1 C1 100.4(5) . .
C13 P1 C7 107.1(6) . .
C1 P1 C7 106.5(5) . .
C13 P1 Pt1 119.7(4) . .
C1 P1 Pt1 116.9(3) . .
C7 P1 Pt1 105.3(4) . .
C2 C1 C6 118.4(11) . .
C2 C1 P1 124.4(9) . .
C6 C1 P1 117.1(8) . .
C1 C2 C3 120.9(13) . .
C1 C2 H2 119.5 . .
C3 C2 H2 119.5 . .
C4 C3 C2 117.6(13) . .
C4 C3 H3 121.2 . .
C2 C3 H3 121.2 . .
C5 C4 C3 122.6(11) . .
C5 C4 H4 118.7 . .
C3 C4 H4 118.7 . .
C4 C5 C6 119.8(12) . .
C4 C5 H5 120.1 . .
C6 C5 H5 120.1 . .
C1 C6 C5 120.6(12) . .
C1 C6 H6 119.7 . .
C5 C6 H6 119.7 . .
C8 C7 C12 123.2(13) . .
C8 C7 P1 123.4(13) . .
C12 C7 P1 113.3(10) . .
C7 C8 C9 113.9(18) . .
C7 C8 H8 123.0 . .
C9 C8 H8 123.0 . .
C10 C9 C8 120.6(19) . .
C10 C9 H9 119.7 . .
C8 C9 H9 119.7 . .
C9 C10 C11 125(2) . .
C9 C10 H10 117.3 . .
C11 C10 H10 117.3 . .
C10 C11 C12 118(2) . .
C10 C11 H11 120.8 . .
C12 C11 H11 120.8 . .
C11 C12 C7 118.4(18) . .
C11 C12 H12 120.8 . .
C7 C12 H12 120.8 . .
C14 C13 C18 118.4(10) . .
C14 C13 P1 119.3(10) . .
C18 C13 P1 121.7(8) . .
C13 C14 C15 123.5(14) . .
C13 C14 H14 118.3 . .
C15 C14 H14 118.3 . .
C16 C15 C14 115.4(14) . .
C16 C15 H15 122.3 . .
C14 C15 H15 122.3 . .
C15 C16 C17 123.9(13) . .
C15 C16 H16 118.1 . .
C17 C16 H16 118.1 . .
C18 C17 C16 115.9(16) . .
C18 C17 H17 122.0 . .
C16 C17 H17 122.0 . .
C13 C18 C17 122.7(13) . .
C13 C18 H18 118.7 . .
C17 C18 H18 118.7 . .
C20 C19 Pt1 177.7(9) . .
C19 C20 C21 176.9(11) . .
C22 C21 C20 124.0(9) . .
C22 C21 C25 114.5(9) . .
C20 C21 C25 121.5(9) . .
C21 C22 C23 121.5(8) . .
C21 C22 H22 119.2 . .
C23 C22 H22 119.2 . .
N1 C23 C22 122.4(8) . .
N1 C23 H23 118.8 . .
C22 C23 H23 118.8 . .
C23 N1 C24 116.3(8) . .
C23 N1 Ni4 124.1(6) . .
C24 N1 Ni4 119.2(6) . .
C25 C24 N1 123.8(9) . .
C25 C24 H24 118.1 . .
N1 C24 H24 118.1 . .
C24 C25 C21 121.4(9) . .
C24 C25 H25 119.3 . .
C21 C25 H25 119.3 . .
C44 Pt2 C44 180.0(7) . 2_467
C44 Pt2 P2 91.6(3) . .
C44 Pt2 P2 88.4(3) 2_467 .
C44 Pt2 P2 88.4(3) . 2_467
C44 Pt2 P2 91.6(3) 2_467 2_467
P2 Pt2 P2 179.998(2) . 2_467
C26 P2 C32 103.7(8) . .
C26 P2 C38 104.2(9) . .
C32 P2 C38 105.6(6) . .
C26 P2 Pt2 116.5(5) . .
C32 P2 Pt2 113.9(4) . .
C38 P2 Pt2 111.9(4) . .
C27 C26 C31 118.0(19) . .
C27 C26 P2 122.2(19) . .
C31 C26 P2 119.8(14) . .
C26 C27 C28 122(3) . .
C26 C27 H27 118.9 . .
C28 C27 H27 118.9 . .
C29 C28 C27 120(2) . .
C29 C28 H28 120.1 . .
C27 C28 H28 120.1 . .
C30 C29 C28 115(2) . .
C30 C29 H29 122.4 . .
C28 C29 H29 122.4 . .
C29 C30 C31 132(3) . .
C29 C30 H30 113.8 . .
C31 C30 H30 113.8 . .
C30 C31 C26 112(2) . .
C30 C31 H31 124.0 . .
C26 C31 H31 124.0 . .
C37 C32 C33 116.3(14) . .
C37 C32 P2 119.3(10) . .
C33 C32 P2 124.3(13) . .
C34 C33 C32 124.2(19) . .
C34 C33 H33 117.9 . .
C32 C33 H33 117.9 . .
C33 C34 C35 119.0(19) . .
C33 C34 H34 120.5 . .
C35 C34 H34 120.5 . .
C34 C35 C36 120.7(16) . .
C34 C35 H35 119.6 . .
C36 C35 H35 119.6 . .
C35 C36 C37 115.3(16) . .
C35 C36 H36 122.3 . .
C37 C36 H36 122.3 . .
C32 C37 C36 123.6(14) . .
C32 C37 H37 118.2 . .
C36 C37 H37 118.2 . .
C39 C38 C43 120.0 . .
C39 C38 P2 120.6(7) . .
C43 C38 P2 119.3(7) . .
C38 C39 C40 120.0 . .
C38 C39 H39 120.0 . .
C40 C39 H39 120.0 . .
C39 C40 C41 120.0 . .
C39 C40 H40 120.0 . .
C41 C40 H40 120.0 . .
C42 C41 C40 120.0 . .
C42 C41 H41 120.0 . .
C40 C41 H41 120.0 . .
C41 C42 C43 120.0 . .
C41 C42 H42 120.0 . .
C43 C42 H42 120.0 . .
C42 C43 C38 120.0 . .
C42 C43 H43 120.0 . .
C38 C43 H43 120.0 . .
C45 C44 Pt2 174.9(10) . .
C44 C45 C46 175.4(15) . .
C47 C46 C50 117.3(10) . .
C47 C46 C45 121.8(10) . .
C50 C46 C45 120.9(10) . .
C48 C47 C46 121.1(11) . .
C48 C47 H47 119.4 . .
C46 C47 H47 119.4 . .
N2 C48 C47 122.9(9) . .
N2 C48 H48 118.6 . .
C47 C48 H48 118.6 . .
C49 N2 C48 116.3(8) . .
C49 N2 Ni4 121.7(6) . .
C48 N2 Ni4 122.0(6) . .
N2 C49 C50 123.9(9) . .
N2 C49 H49 118.1 . .
C50 C49 H49 118.1 . .
C49 C50 C46 118.6(9) . .
C49 C50 H50 120.7 . .
C46 C50 H50 120.7 . .
C87 Pt3 C94 173.4(5) . .
C87 Pt3 P4 90.9(3) . .
C94 Pt3 P4 82.7(4) . .
C87 Pt3 P3 91.1(3) . .
C94 Pt3 P3 95.4(4) . .
P4 Pt3 P3 177.22(10) . .
C51 P3 C57 102.8(6) . .
C51 P3 C63 102.0(5) . .
C57 P3 C63 105.0(5) . .
C51 P3 Pt3 113.7(4) . .
C57 P3 Pt3 114.3(4) . .
C63 P3 Pt3 117.3(3) . .
C52 C51 C56 117.6(14) . .
C52 C51 P3 122.1(11) . .
C56 C51 P3 120.3(12) . .
C53 C52 C51 129.1(19) . .
C53 C52 H52 115.4 . .
C51 C52 H52 115.4 . .
C54 C53 C52 113(3) . .
C54 C53 H53 123.6 . .
C52 C53 H53 123.6 . .
C53 C54 C55 128(3) . .
C53 C54 H54 115.8 . .
C55 C54 H54 115.8 . .
C56 C55 C54 112(2) . .
C56 C55 H55 123.9 . .
C54 C55 H55 123.9 . .
C51 C56 C55 120(2) . .
C51 C56 H56 120.2 . .
C55 C56 H56 120.2 . .
C62 C57 C58 117.1(11) . .
C62 C57 P3 124.4(9) . .
C58 C57 P3 118.4(9) . .
C59 C58 C57 119.6(13) . .
C59 C58 H58 120.2 . .
C57 C58 H58 120.2 . .
C60 C59 C58 121.9(14) . .
C60 C59 H59 119.1 . .
C58 C59 H59 119.1 . .
C59 C60 C61 119.6(13) . .
C59 C60 H60 120.2 . .
C61 C60 H60 120.2 . .
C62 C61 C60 118.8(15) . .
C62 C61 H61 120.6 . .
C60 C61 H61 120.6 . .
C57 C62 C61 122.6(14) . .
C57 C62 H62 118.7 . .
C61 C62 H62 118.7 . .
C68 C63 C64 120.3(10) . .
C68 C63 P3 123.8(9) . .
C64 C63 P3 115.9(8) . .
C65 C64 C63 115.4(12) . .
C65 C64 H64 122.3 . .
C63 C64 H64 122.3 . .
C66 C65 C64 119.4(14) . .
C66 C65 H65 120.3 . .
C64 C65 H65 120.3 . .
C65 C66 C67 120.8(11) . .
C65 C66 H66 119.6 . .
C67 C66 H66 119.6 . .
C68 C67 C66 116.9(14) . .
C68 C67 H67 121.6 . .
C66 C67 H67 121.6 . .
C63 C68 C67 125.6(14) . .
C63 C68 H68 117.2 . .
C67 C68 H68 117.2 . .
C70 C69 C74 120.0 . .
C70 C69 P4 118.4(5) . .
C74 C69 P4 121.3(5) . .
C69 C70 C71 120.0 . .
C69 C70 H70 120.0 . .
C71 C70 H70 120.0 . .
C72 C71 C70 120.0 . .
C72 C71 H71 120.0 . .
C70 C71 H71 120.0 . .
C71 C72 C73 120.0 . .
C71 C72 H72 120.0 . .
C73 C72 H72 120.0 . .
C74 C73 C72 120.0 . .
C74 C73 H73 120.0 . .
C72 C73 H73 120.0 . .
C73 C74 C69 120.0 . .
C73 C74 H74 120.0 . .
C69 C74 H74 120.0 . .
C75 P4 C81 103.9(6) . .
C75 P4 C69 102.2(5) . .
C81 P4 C69 106.5(5) . .
C75 P4 Pt3 111.3(4) . .
C81 P4 Pt3 112.3(4) . .
C69 P4 Pt3 119.2(4) . .
C76 C75 C80 120.0 . .
C76 C75 P4 118.8(6) . .
C80 C75 P4 121.0(6) . .
C77 C76 C75 120.0 . .
C77 C76 H76 120.0 . .
C75 C76 H76 120.0 . .
C76 C77 C78 120.0 . .
C76 C77 H77 120.0 . .
C78 C77 H77 120.0 . .
C77 C78 C79 120.0 . .
C77 C78 H78 120.0 . .
C79 C78 H78 120.0 . .
C78 C79 C80 120.0 . .
C78 C79 H79 120.0 . .
C80 C79 H79 120.0 . .
C79 C80 C75 120.0 . .
C79 C80 H80 120.0 . .
C75 C80 H80 120.0 . .
C86 C81 C82 119.1(11) . .
C86 C81 P4 121.7(9) . .
C82 C81 P4 119.1(10) . .
C83 C82 C81 118.6(15) . .
C83 C82 H82 120.7 . .
C81 C82 H82 120.7 . .
C82 C83 C84 121.9(16) . .
C82 C83 H83 119.0 . .
C84 C83 H83 119.0 . .
C85 C84 C83 118.0(16) . .
C85 C84 H84 121.0 . .
C83 C84 H84 121.0 . .
C84 C85 C86 122.8(15) . .
C84 C85 H85 118.6 . .
C86 C85 H85 118.6 . .
C81 C86 C85 119.0(12) . .
C81 C86 H86 120.5 . .
C85 C86 H86 120.5 . .
C88 C87 Pt3 179.0(10) . .
C87 C88 C89 171.0(11) . .
C90 C89 C93 117.0(9) . .
C90 C89 C88 122.1(9) . .
C93 C89 C88 120.9(9) . .
C89 C90 C91 121.1(9) . .
C89 C90 H90 119.4 . .
C91 C90 H90 119.4 . .
N3 C91 C90 120.9(9) . .
N3 C91 H91 119.6 . .
C90 C91 H91 119.6 . .
C91 N3 C92 119.4(8) . .
C91 N3 Ni4 118.5(6) . .
C92 N3 Ni4 122.1(6) . .
N3 C92 C93 122.7(9) . .
N3 C92 H92 118.6 . .
C93 C92 H92 118.6 . .
C92 C93 C89 118.8(9) . .
C92 C93 H93 120.6 . .
C89 C93 H93 120.6 . .
C95 C94 Pt3 175.4(12) . .
C94 C95 C96 178.4(13) . .
C100 C96 C97 116.9(9) . .
C100 C96 C95 120.6(10) . .
C97 C96 C95 122.5(10) . .
C98 C97 C96 120.5(9) . .
C98 C97 H97 119.7 . .
C96 C97 H97 119.7 . .
N4 C98 C97 121.9(9) . .
N4 C98 H98 119.0 . .
C97 C98 H98 119.0 . .
C98 N4 C99 115.8(8) . .
C98 N4 Ni4 123.9(7) . 1_665
C99 N4 Ni4 119.3(6) . 1_665
C100 C99 N4 124.1(9) . .
C100 C99 H99 118.0 . .
N4 C99 H99 118.0 . .
C99 C100 C96 120.6(10) . .
C99 C100 H100 119.7 . .
C96 C100 H100 119.7 . .

loop_
_geom_bond_atom_site_label_1
_geom_bond_atom_site_label_2
_geom_bond_distance
_geom_bond_site_symmetry_2
Ni4 N4 2.086(8) 1_445
Ni4 N2 2.088(7) .
Ni4 N1 2.102(7) .
Ni4 N3 2.118(7) .
Ni4 Cl2 2.322(8) .
Ni4 Cl1 2.366(5) .
Pt1 C19 1.987(10) 2_556
Pt1 C19 1.987(10) .
Pt1 P1 2.295(2) 2_556
Pt1 P1 2.295(2) .
P1 C13 1.791(11) .
P1 C1 1.828(11) .
P1 C7 1.835(11) .
C1 C2 1.380(18) .
C1 C6 1.378(15) .
C2 C3 1.408(18) .
C2 H2 0.9500 .
C3 C4 1.38(2) .
C3 H3 0.9500 .
C4 C5 1.32(2) .
C4 H4 0.9500 .
C5 C6 1.401(16) .
C5 H5 0.9500 .
C6 H6 0.9500 .
C7 C8 1.355(19) .
C7 C12 1.41(2) .
C8 C9 1.50(3) .
C8 H8 0.9500 .
C9 C10 1.28(3) .
C9 H9 0.9500 .
C10 C11 1.33(3) .
C10 H10 0.9500 .
C11 C12 1.39(2) .
C11 H11 0.9500 .
C12 H12 0.9500 .
C13 C14 1.375(16) .
C13 C18 1.381(18) .
C14 C15 1.416(19) .
C14 H14 0.9500 .
C15 C16 1.40(2) .
C15 H15 0.9500 .
C16 C17 1.42(2) .
C16 H16 0.9500 .
C17 C18 1.410(17) .
C17 H17 0.9500 .
C18 H18 0.9500 .
C19 C20 1.221(14) .
C20 C21 1.394(14) .
C21 C22 1.387(14) .
C21 C25 1.405(12) .
C22 C23 1.398(14) .
C22 H22 0.9500 .
C23 N1 1.323(11) .
C23 H23 0.9500 .
N1 C24 1.371(12) .
C24 C25 1.339(14) .
C24 H24 0.9500 .
C25 H25 0.9500 .
Pt2 C44 1.992(11) .
Pt2 C44 1.992(11) 2_467
Pt2 P2 2.303(3) .
Pt2 P2 2.303(3) 2_467
P2 C26 1.799(17) .
P2 C32 1.804(14) .
P2 C38 1.812(10) .
C26 C27 1.37(2) .
C26 C31 1.46(3) .
C27 C28 1.44(4) .
C27 H27 0.9500 .
C28 C29 1.33(5) .
C28 H28 0.9500 .
C29 C30 1.33(4) .
C29 H29 0.9500 .
C30 C31 1.37(3) .
C30 H30 0.9500 .
C31 H31 0.9500 .
C32 C37 1.36(2) .
C32 C33 1.409(19) .
C33 C34 1.30(2) .
C33 H33 0.9500 .
C34 C35 1.42(3) .
C34 H34 0.9500 .
C35 C36 1.41(2) .
C35 H35 0.9500 .
C36 C37 1.43(2) .
C36 H36 0.9500 .
C37 H37 0.9500 .
C38 C39 1.3900 .
C38 C43 1.3900 .
C39 C40 1.3900 .
C39 H39 0.9500 .
C40 C41 1.3900 .
C40 H40 0.9500 .
C41 C42 1.3900 .
C41 H41 0.9500 .
C42 C43 1.3900 .
C42 H42 0.9500 .
C43 H43 0.9500 .
C44 C45 1.212(16) .
C45 C46 1.443(16) .
C46 C47 1.361(15) .
C46 C50 1.409(15) .
C47 C48 1.355(14) .
C47 H47 0.9500 .
C48 N2 1.352(12) .
C48 H48 0.9500 .
N2 C49 1.349(12) .
C49 C50 1.365(14) .
C49 H49 0.9500 .
C50 H50 0.9500 .
Pt3 C87 2.000(11) .
Pt3 C94 2.004(9) .
Pt3 P4 2.295(3) .
Pt3 P3 2.310(3) .
P3 C51 1.806(13) .
P3 C57 1.823(10) .
P3 C63 1.851(9) .
C51 C52 1.361(19) .
C51 C56 1.37(2) .
C52 C53 1.34(3) .
C52 H52 0.9500 .
C53 C54 1.24(5) .
C53 H53 0.9500 .
C54 C55 1.52(4) .
C54 H54 0.9500 .
C55 C56 1.42(3) .
C55 H55 0.9500 .
C56 H56 0.9500 .
C57 C62 1.352(18) .
C57 C58 1.395(15) .
C58 C59 1.378(19) .
C58 H58 0.9500 .
C59 C60 1.31(2) .
C59 H59 0.9500 .
C60 C61 1.38(2) .
C60 H60 0.9500 .
C61 C62 1.364(19) .
C61 H61 0.9500 .
C62 H62 0.9500 .
C63 C68 1.293(17) .
C63 C64 1.480(17) .
C64 C65 1.419(17) .
C64 H64 0.9500 .
C65 C66 1.41(2) .
C65 H65 0.9500 .
C66 C67 1.41(2) .
C66 H66 0.9500 .
C67 C68 1.343(18) .
C67 H67 0.9500 .
C68 H68 0.9500 .
C69 C70 1.3900 .
C69 C74 1.3900 .
C69 P4 1.840(7) .
C70 C71 1.3900 .
C70 H70 0.9500 .
C71 C72 1.3900 .
C71 H71 0.9500 .
C72 C73 1.3900 .
C72 H72 0.9500 .
C73 C74 1.3900 .
C73 H73 0.9500 .
C74 H74 0.9500 .
P4 C75 1.796(8) .
P4 C81 1.825(12) .
C75 C76 1.3900 .
C75 C80 1.3900 .
C76 C77 1.3900 .
C76 H76 0.9500 .
C77 C78 1.3900 .
C77 H77 0.9500 .
C78 C79 1.3900 .
C78 H78 0.9500 .
C79 C80 1.3900 .
C79 H79 0.9500 .
C80 H80 0.9500 .
C81 C86 1.381(17) .
C81 C82 1.407(17) .
C82 C83 1.31(2) .
C82 H82 0.9500 .
C83 C84 1.46(3) .
C83 H83 0.9500 .
C84 C85 1.27(2) .
C84 H84 0.9500 .
C85 C86 1.389(17) .
C85 H85 0.9500 .
C86 H86 0.9500 .
C87 C88 1.196(14) .
C88 C89 1.443(12) .
C89 C90 1.340(14) .
C89 C93 1.436(14) .
C90 C91 1.397(14) .
C90 H90 0.9500 .
C91 N3 1.328(12) .
C91 H91 0.9500 .
N3 C92 1.330(12) .
C92 C93 1.358(13) .
C92 H92 0.9500 .
C93 H93 0.9500 .
C94 C95 1.195(15) .
C95 C96 1.412(15) .
C96 C100 1.391(14) .
C96 C97 1.402(15) .
C97 C98 1.405(14) .
C97 H97 0.9500 .
C98 N4 1.355(12) .
C98 H98 0.9500 .
N4 C99 1.399(13) .
N4 Ni4 2.086(8) 1_665
C99 C100 1.344(14) .
C99 H99 0.9500 .
C100 H100 0.9500 .

loop_
_platon_squeeze_void_nr
_platon_squeeze_void_average_x
_platon_squeeze_void_average_y
_platon_squeeze_void_average_z
_platon_squeeze_void_volume
_platon_squeeze_void_count_electrons
_platon_squeeze_void_content
1 -0.011 -0.006 0.006 2001 626 ' '
